data_4512755
loop_
_publ_author_name
'Mei, Lei'
'Wang, Cong-zhi'
'Wang, Lin'
'Zhao, Yu-liang'
'Chai, Zhi-fang'
'Shi, Wei-qun'

_publ_section_title
;
 Halogen Bonded Three-Dimensional Uranyl--Organic Compounds with
 Unprecedented Halogen--Halogen Interactions and Structure Diversity upon
 Variation of Halogen Substitution
;
_journal_issue 3
_journal_name_full 'Crystal Growth &amp; Design'
_journal_page_first 1395
_journal_paper_doi 10.1021/cg501783d
_journal_volume 15
_journal_year 2015
_chemical_formula_sum 'C36 H22 Cl12 N6 O20 U2'
_chemical_formula_weight 1760.06
_chemical_name_systematic
; 
 ? 
;
_space_group_IT_number 2
_symmetry_cell_setting triclinic
_symmetry_space_group_name_Hall '-P 1'
_symmetry_space_group_name_H-M 'P -1'
_atom_sites_solution_hydrogens geom
_atom_sites_solution_primary direct
_atom_sites_solution_secondary difmap
_audit_creation_method SHELXL-97
_cell_angle_alpha 88.646(3)
_cell_angle_beta 86.652(3)
_cell_angle_gamma 89.268(4)
_cell_formula_units_Z 1
_cell_length_a 9.3767(4)
_cell_length_b 10.8827(5)
_cell_length_c 12.9208(5)
_cell_measurement_temperature 293(2)
_cell_volume 1315.78(10)
_computing_structure_refinement 'SHELXL-97 (Sheldrick, 1997)'
_computing_structure_solution 'SHELXS-97 (Sheldrick, 1990)'
_diffrn_ambient_temperature 293(2)
_diffrn_measured_fraction_theta_full 0.998
_diffrn_measured_fraction_theta_max 0.998
_diffrn_radiation_monochromator graphite
_diffrn_radiation_source 'fine-focus sealed tube'
_diffrn_radiation_type CuK\a
_diffrn_radiation_wavelength 1.54184
_diffrn_reflns_av_R_equivalents 0.0343
_diffrn_reflns_av_sigmaI/netI 0.0539
_diffrn_reflns_limit_h_max 11
_diffrn_reflns_limit_h_min -11
_diffrn_reflns_limit_k_max 12
_diffrn_reflns_limit_k_min -12
_diffrn_reflns_limit_l_max 14
_diffrn_reflns_limit_l_min -15
_diffrn_reflns_number 9420
_diffrn_reflns_theta_full 67.08
_diffrn_reflns_theta_max 67.08
_diffrn_reflns_theta_min 3.43
_exptl_absorpt_coefficient_mu 23.503
_exptl_crystal_colour yellow-green
_exptl_crystal_density_diffrn 2.221
_exptl_crystal_density_method 'not measured'
_exptl_crystal_description prism
_exptl_crystal_F_000 828
_refine_diff_density_max 0.767
_refine_diff_density_min -0.878
_refine_diff_density_rms 0.134
_refine_ls_extinction_method none
_refine_ls_goodness_of_fit_ref 1.008
_refine_ls_hydrogen_treatment mixed
_refine_ls_matrix_type full
_refine_ls_number_parameters 356
_refine_ls_number_reflns 4685
_refine_ls_number_restraints 0
_refine_ls_restrained_S_all 1.008
_refine_ls_R_factor_all 0.0364
_refine_ls_R_factor_gt 0.0286
_refine_ls_shift/su_max 0.001
_refine_ls_shift/su_mean 0.000
_refine_ls_structure_factor_coef Fsqd
_refine_ls_weighting_details 'calc w=1/[\s^2^(Fo^2^)+(0.0176P)^2^+0.0000P] where P=(Fo^2^+2Fc^2^)/3'
_refine_ls_weighting_scheme calc
_refine_ls_wR_factor_gt 0.0551
_refine_ls_wR_factor_ref 0.0588
_reflns_number_gt 4133
_reflns_number_total 4685
_reflns_threshold_expression >2sigma(I)
_cod_data_source_file cg501783d_si_002.cif
_cod_data_source_block U_2,6-DCPCA
_cod_depositor_comments 'Adding full bibliography for 4512755--4512762.cif.'
_cod_original_cell_volume 1315.79(10)
_cod_original_sg_symbol_H-M P-1
_cod_database_code 4512755

loop_
_symmetry_equiv_pos_as_xyz
'x, y, z'
'-x, -y, -z'

loop_
_atom_site_label
_atom_site_type_symbol
_atom_site_fract_x
_atom_site_fract_y
_atom_site_fract_z
_atom_site_U_iso_or_equiv
_atom_site_adp_type
_atom_site_occupancy
_atom_site_symmetry_multiplicity
_atom_site_calc_flag
_atom_site_refinement_flags
U1 U 0.30521(2) 0.590280(19) 0.358937(14) 0.02754(6) Uani 1 1 d .
Cl6 Cl -0.10822(15) 0.68429(15) -0.01299(12) 0.0419(4) Uani 1 1 d .
Cl4 Cl -0.0016(2) 1.25153(17) 0.39181(14) 0.0698(6) Uani 1 1 d .
Cl2 Cl 0.3912(2) 0.03951(18) 0.12737(13) 0.0624(5) Uani 1 1 d .
Cl5 Cl 0.15573(18) 0.45145(17) -0.31369(12) 0.0506(4) Uani 1 1 d .
Cl1 Cl 0.72273(19) -0.11459(15) 0.40973(13) 0.0503(4) Uani 1 1 d .
Cl3 Cl -0.18755(19) 1.04340(16) 0.06973(13) 0.0518(4) Uani 1 1 d .
O5 O 0.2354(4) 0.4649(4) 0.2179(3) 0.0368(10) Uani 1 1 d .
H5A H 0.1456 0.4548 0.2235 0.055 Uiso 1 1 d R
H5B H 0.2775 0.3954 0.2213 0.055 Uiso 1 1 d R
O4 O 0.4146(5) 0.4006(4) 0.3927(4) 0.0567(14) Uani 1 1 d .
O3 O 0.5855(5) 0.3499(4) 0.4945(3) 0.0474(12) Uani 1 1 d .
O2 O 0.2420(5) 0.8070(4) 0.3780(3) 0.0462(12) Uani 1 1 d .
O6 O 0.4610(4) 0.6296(4) 0.2842(3) 0.0452(11) Uani 1 1 d .
O9 O 0.4320(4) 0.7128(5) 0.0503(4) 0.0530(14) Uani 1 1 d .
H9 H 0.5092 0.7163 0.0767 0.080 Uiso 1 1 calc R
O8 O 0.5569(4) 0.6136(4) -0.0743(3) 0.0435(11) Uani 1 1 d .
N3 N 0.0434(5) 0.5704(4) -0.1563(3) 0.0286(11) Uani 1 1 d .
C15 C 0.1667(6) 0.5338(5) -0.2023(4) 0.0326(14) Uani 1 1 d .
C8 C 0.1655(6) 0.8085(6) 0.2995(4) 0.0329(14) Uani 1 1 d .
N1 N 0.5544(5) -0.0186(5) 0.2757(4) 0.0365(12) Uani 1 1 d .
C9 C 0.2995(6) 0.5566(5) -0.1660(4) 0.0296(13) Uani 1 1 d .
C17 C 0.5215(6) 0.2050(5) 0.3736(4) 0.0286(13) Uani 1 1 d .
C10 C 0.3027(6) 0.6185(5) -0.0733(4) 0.0259(12) Uani 1 1 d .
C11 C 0.4459(6) 0.6476(6) -0.0330(4) 0.0312(14) Uani 1 1 d .
C16 C 0.5050(7) 0.3272(6) 0.4246(4) 0.0320(14) Uani 1 1 d .
N2 N -0.0816(6) 1.1321(5) 0.2332(4) 0.0395(13) Uani 1 1 d .
C5 C -0.0810(6) 1.0332(6) 0.1758(4) 0.0334(14) Uani 1 1 d .
C7 C 0.0794(7) 0.9228(6) 0.2761(4) 0.0353(15) Uani 1 1 d .
O1 O 0.1578(4) 0.7171(4) 0.2445(3) 0.0393(11) Uani 1 1 d .
C20 C 0.4725(7) 0.0695(6) 0.2412(4) 0.0394(16) Uani 1 1 d .
C13 C 0.0513(6) 0.6304(5) -0.0685(4) 0.0288(13) Uani 1 1 d .
C19 C 0.6187(7) 0.0055(6) 0.3620(4) 0.0341(14) Uani 1 1 d .
C18 C 0.6081(6) 0.1140(5) 0.4138(4) 0.0315(14) Uani 1 1 d .
H18 H 0.6570 0.1260 0.4733 0.038 Uiso 1 1 calc R
C12 C 0.1767(6) 0.6551(5) -0.0223(4) 0.0286(13) Uani 1 1 d .
H12 H 0.1761 0.6949 0.0406 0.034 Uiso 1 1 calc R
C1 C -0.0009(7) 1.1240(6) 0.3141(5) 0.0403(16) Uani 1 1 d .
C3 C -0.0038(6) 0.9268(6) 0.1914(4) 0.0343(14) Uani 1 1 d .
H3 H -0.0074 0.8609 0.1471 0.041 Uiso 1 1 calc R
C4 C 0.0837(7) 1.0241(6) 0.3390(4) 0.0370(15) Uani 1 1 d .
C22 C 0.4482(6) 0.1825(6) 0.2860(4) 0.0358(15) Uani 1 1 d .
H22 H 0.3860 0.2405 0.2589 0.043 Uiso 1 1 calc R
O7 O 0.1505(4) 0.5476(4) 0.4329(3) 0.0413(11) Uani 1 1 d .
O1W O 0.6555(5) 0.7732(4) 0.1464(3) 0.0435(11) Uani 1 1 d G
H1WA H 0.6499 0.7266 0.2002 0.065 Uiso 1 1 d G
H1WB H 0.6290 0.8456 0.1625 0.065 Uiso 1 1 d G
H9A H 0.385(5) 0.532(4) -0.212(4) 0.021(14) Uiso 1 1 d .
H4 H 0.144(5) 1.021(5) 0.399(4) 0.023(14) Uiso 1 1 d .

loop_
_atom_site_aniso_label
_atom_site_aniso_U_11
_atom_site_aniso_U_22
_atom_site_aniso_U_33
_atom_site_aniso_U_23
_atom_site_aniso_U_13
_atom_site_aniso_U_12
U1 0.02840(11) 0.02912(11) 0.02604(10) -0.00711(7) -0.00856(7) 0.00735(8)
Cl6 0.0252(8) 0.0523(10) 0.0481(9) -0.0132(7) 0.0019(6) 0.0063(7)
Cl4 0.1122(18) 0.0404(11) 0.0591(11) -0.0187(9) -0.0222(11) 0.0221(11)
Cl2 0.0762(14) 0.0683(14) 0.0467(9) -0.0275(9) -0.0255(9) -0.0015(10)
Cl5 0.0459(10) 0.0674(13) 0.0402(8) -0.0256(8) -0.0088(7) 0.0069(9)
Cl1 0.0605(11) 0.0348(10) 0.0555(10) -0.0042(7) -0.0053(8) 0.0170(8)
Cl3 0.0600(11) 0.0437(10) 0.0540(10) 0.0104(8) -0.0279(8) 0.0008(8)
O5 0.030(2) 0.043(3) 0.039(2) -0.017(2) -0.0101(18) 0.006(2)
O4 0.078(4) 0.036(3) 0.062(3) -0.019(2) -0.048(3) 0.026(3)
O3 0.065(3) 0.033(3) 0.048(3) -0.017(2) -0.038(2) 0.014(2)
O2 0.059(3) 0.036(3) 0.046(3) -0.011(2) -0.029(2) 0.016(2)
O6 0.030(3) 0.053(3) 0.052(3) -0.008(2) 0.003(2) 0.000(2)
O9 0.027(3) 0.080(4) 0.054(3) -0.038(3) -0.006(2) -0.002(3)
O8 0.026(2) 0.056(3) 0.048(3) -0.014(2) -0.0003(19) 0.004(2)
N3 0.026(3) 0.031(3) 0.029(2) -0.003(2) -0.0033(19) 0.002(2)
C15 0.038(4) 0.031(4) 0.029(3) -0.003(3) -0.001(3) 0.005(3)
C8 0.035(4) 0.033(4) 0.030(3) 0.001(3) -0.004(3) 0.003(3)
N1 0.042(3) 0.033(3) 0.034(3) -0.012(2) 0.002(2) 0.000(2)
C9 0.026(3) 0.031(3) 0.032(3) -0.006(2) 0.002(2) 0.002(3)
C17 0.036(3) 0.024(3) 0.026(3) -0.003(2) -0.005(2) 0.000(3)
C10 0.024(3) 0.027(3) 0.027(3) -0.001(2) -0.003(2) 0.001(2)
C11 0.023(3) 0.036(4) 0.034(3) -0.004(3) 0.001(2) -0.002(3)
C16 0.044(4) 0.030(4) 0.023(3) -0.004(2) -0.011(3) 0.005(3)
N2 0.050(4) 0.031(3) 0.038(3) 0.005(2) -0.004(2) 0.006(3)
C5 0.034(4) 0.028(3) 0.039(3) 0.007(3) -0.008(3) -0.001(3)
C7 0.042(4) 0.037(4) 0.026(3) 0.001(3) -0.003(3) 0.008(3)
O1 0.052(3) 0.032(3) 0.035(2) -0.0069(19) -0.018(2) 0.017(2)
C20 0.048(4) 0.048(4) 0.024(3) -0.015(3) -0.010(3) -0.003(3)
C13 0.027(3) 0.028(3) 0.031(3) 0.000(2) 0.000(2) 0.003(3)
C19 0.041(4) 0.028(4) 0.034(3) -0.006(3) -0.001(3) 0.007(3)
C18 0.035(4) 0.031(4) 0.029(3) -0.005(2) -0.004(2) 0.002(3)
C12 0.031(3) 0.025(3) 0.030(3) -0.003(2) 0.000(2) 0.003(3)
C1 0.054(4) 0.028(4) 0.038(3) -0.004(3) 0.003(3) 0.008(3)
C3 0.038(4) 0.035(4) 0.031(3) 0.002(3) -0.004(3) 0.006(3)
C4 0.046(4) 0.039(4) 0.027(3) -0.002(3) -0.008(3) 0.006(3)
C22 0.035(4) 0.040(4) 0.033(3) -0.008(3) -0.009(3) -0.002(3)
O7 0.040(3) 0.058(3) 0.026(2) -0.001(2) 0.0002(18) 0.000(2)
O1W 0.044(3) 0.039(3) 0.048(3) -0.010(2) -0.003(2) -0.004(2)

loop_
_atom_type_symbol
_atom_type_description
_atom_type_scat_dispersion_real
_atom_type_scat_dispersion_imag
_atom_type_scat_source
C C 0.0181 0.0091 'International Tables Vol C Tables 4.2.6.8 and 6.1.1.4'
H H 0.0000 0.0000 'International Tables Vol C Tables 4.2.6.8 and 6.1.1.4'
Cl Cl 0.3639 0.7018 'International Tables Vol C Tables 4.2.6.8 and 6.1.1.4'
N N 0.0311 0.0180 'International Tables Vol C Tables 4.2.6.8 and 6.1.1.4'
O O 0.0492 0.0322 'International Tables Vol C Tables 4.2.6.8 and 6.1.1.4'
U U -4.3638 13.4090 'International Tables Vol C Tables 4.2.6.8 and 6.1.1.4'

loop_
_geom_angle_atom_site_label_1
_geom_angle_atom_site_label_2
_geom_angle_atom_site_label_3
_geom_angle
_geom_angle_site_symmetry_1
_geom_angle_site_symmetry_3
O7 U1 O6 178.7(2) . .
O7 U1 O3 91.52(18) . 2_666
O6 U1 O3 88.99(19) . 2_666
O7 U1 O4 91.57(19) . .
O6 U1 O4 87.3(2) . .
O3 U1 O4 83.97(14) 2_666 .
O7 U1 O5 90.30(16) . .
O6 U1 O5 88.84(17) . .
O3 U1 O5 160.69(14) 2_666 .
O4 U1 O5 76.76(14) . .
O7 U1 O2 90.57(18) . .
O6 U1 O2 90.67(19) . .
O3 U1 O2 74.82(14) 2_666 .
O4 U1 O2 158.73(14) . .
O5 U1 O2 124.40(13) . .
O7 U1 O1 89.60(17) . .
O6 U1 O1 90.99(17) . .
O3 U1 O1 127.92(14) 2_666 .
O4 U1 O1 148.06(14) . .
O5 U1 O1 71.31(13) . .
O2 U1 O1 53.10(13) . .
O7 U1 C8 89.03(19) . .
O6 U1 C8 91.99(19) . .
O3 U1 C8 101.75(16) 2_666 .
O4 U1 C8 174.23(16) . .
O5 U1 C8 97.50(15) . .
O2 U1 C8 26.95(15) . .
O1 U1 C8 26.19(14) . .
C16 O4 U1 158.0(5) . .
C16 O3 U1 168.4(4) . 2_666
C8 O2 U1 92.9(4) . .
C13 N3 C15 116.4(5) . .
N3 C15 C9 124.5(5) . .
N3 C15 Cl5 116.2(5) . .
C9 C15 Cl5 119.3(4) . .
O1 C8 O2 121.3(6) . .
O1 C8 C7 119.9(5) . .
O2 C8 C7 118.7(5) . .
O1 C8 U1 61.4(3) . .
O2 C8 U1 60.1(3) . .
C7 C8 U1 174.3(4) . .
C20 N1 C19 115.4(5) . .
C15 C9 C10 117.2(5) . .
C18 C17 C22 119.7(6) . .
C18 C17 C16 120.6(5) . .
C22 C17 C16 119.7(5) . .
C12 C10 C9 119.8(5) . .
C12 C10 C11 121.6(5) . .
C9 C10 C11 118.5(5) . .
O8 C11 O9 125.7(6) . .
O8 C11 C10 122.9(5) . .
O9 C11 C10 111.5(5) . .
O4 C16 O3 123.9(6) . .
O4 C16 C17 118.2(5) . .
O3 C16 C17 117.9(5) . .
C5 N2 C1 115.1(5) . .
N2 C5 C3 126.3(6) . .
N2 C5 Cl3 115.2(5) . .
C3 C5 Cl3 118.5(5) . .
C3 C7 C4 119.8(6) . .
C3 C7 C8 119.8(6) . .
C4 C7 C8 120.4(5) . .
C8 O1 U1 92.5(3) . .
N1 C20 C22 125.9(6) . .
N1 C20 Cl2 115.5(5) . .
C22 C20 Cl2 118.5(5) . .
N3 C13 C12 124.8(5) . .
N3 C13 Cl6 116.1(4) . .
C12 C13 Cl6 119.1(4) . .
N1 C19 C18 125.4(6) . .
N1 C19 Cl1 115.0(5) . .
C18 C19 Cl1 119.6(5) . .
C19 C18 C17 117.0(5) . .
C10 C12 C13 117.3(5) . .
N2 C1 C4 125.2(6) . .
N2 C1 Cl4 116.1(5) . .
C4 C1 Cl4 118.7(5) . .
C5 C3 C7 116.5(6) . .
C1 C4 C7 117.0(6) . .
C20 C22 C17 116.5(6) . .

loop_
_geom_bond_atom_site_label_1
_geom_bond_atom_site_label_2
_geom_bond_distance
_geom_bond_site_symmetry_2
U1 O7 1.752(4) .
U1 O6 1.755(4) .
U1 O3 2.316(4) 2_666
U1 O4 2.337(4) .
U1 O5 2.427(4) .
U1 O2 2.440(4) .
U1 O1 2.468(4) .
U1 C8 2.810(6) .
Cl6 C13 1.723(5) .
Cl4 C1 1.732(6) .
Cl2 C20 1.735(6) .
Cl5 C15 1.723(6) .
Cl1 C19 1.743(6) .
Cl3 C5 1.743(6) .
O4 C16 1.237(7) .
O3 C16 1.242(7) .
O3 U1 2.316(4) 2_666
O2 C8 1.275(7) .
O9 C11 1.302(6) .
O8 C11 1.200(6) .
N3 C13 1.328(7) .
N3 C15 1.330(7) .
C15 C9 1.383(8) .
C8 O1 1.241(7) .
C8 C7 1.508(8) .
N1 C20 1.308(8) .
N1 C19 1.331(7) .
C9 C10 1.390(7) .
C17 C18 1.383(8) .
C17 C22 1.386(7) .
C17 C16 1.501(7) .
C10 C12 1.377(7) .
C10 C11 1.509(8) .
N2 C5 1.321(7) .
N2 C1 1.327(8) .
C5 C3 1.376(8) .
C7 C3 1.380(8) .
C7 C4 1.387(8) .
C20 C22 1.383(8) .
C13 C12 1.382(7) .
C19 C18 1.371(8) .
C1 C4 1.381(8) .
